data_4323988
loop_
_publ_author_name
'Holger Braunschweig'
'Jens M\"uller'
'Beate Ganter'

_publ_contact_author
;
     Dr. Holger Braunschweig
     Institut f\"ur Anorganische Chemie
     RWTH Aachen
     Prof.-Pirlet-str.1
     52062 Aachen
     BRD
;
_publ_contact_author_email BEATE.GANTER@AC.RWTH-AACHEN.DE
_publ_contact_author_fax '+49 241 8888288'
_publ_contact_author_phone '+49 241 804795'
_publ_section_title
;
 Molecular Structure of [CpFe(CO)2]2AlAr (Ar =
 2-[(Dimethylamino)methyl]phenyl): An Alanediyl Complex with Two Fe-Al
 Bonds
;
_journal_name_full 'Inorganic Chemistry'
_journal_page_first 7443
_journal_page_last 7444
_journal_paper_doi 10.1021/ic960471f
_journal_volume 35
_journal_year 1996
_chemical_compound_source 'recrystallization from Et2O'
_chemical_formula_structural '[CpFe(CO)2]2AlAr'
_chemical_formula_sum 'C23 H22 Al Fe2 N O4'
_chemical_formula_weight 515.11
_chemical_name_systematic ' [CpFe(CO)2]2AlAr'
_space_group_IT_number 14
_symmetry_cell_setting monoclinic
_symmetry_space_group_name_Hall '-P 2yn'
_symmetry_space_group_name_H-M 'P 1 21/n 1'
_atom_type_scat_source International_Tables_for_Xray_Crystallography
_audit_creation_date 15-05-96
_audit_creation_method from_MolEN_master_file_using_cif_in
_cell_angle_alpha 90.00
_cell_angle_beta 96.21(3)
_cell_angle_gamma 90.00
_cell_formula_units_Z 4.00
_cell_length_a 11.259(7)
_cell_length_b 13.902(8)
_cell_length_c 14.049(4)
_cell_measurement_reflns_used 25
_cell_measurement_temperature 203
_cell_measurement_theta_max 12
_cell_measurement_theta_min 10
_cell_volume 2186(2)
_computing_cell_refinement CAD4_(Enraf-Nonius,_1977)
_computing_data_collection CAD4_(Enraf-Nonius,_1977)
_computing_data_reduction PROCESS_MolEN_(Fair,_1990)
_computing_molecular_graphics ORTEP_(Johnson,_1976)
_computing_publication_material CIF_VAX_MolEN_(Fair,_1990)
_computing_structure_refinement LSFM_MolEN_(Fair,_1990)
_computing_structure_solution Shelxs-86
_diffrn_ambient_temperature 203
_diffrn_measurement_device Enraf_Nonius_CAD4
_diffrn_measurement_method \w
_diffrn_radiation_type Mo-K\a
_diffrn_radiation_wavelength 0.71073
_diffrn_reflns_av_R_equivalents 0.021
_diffrn_reflns_limit_h_max 13
_diffrn_reflns_limit_h_min 0
_diffrn_reflns_limit_k_max 17
_diffrn_reflns_limit_k_min 0
_diffrn_reflns_limit_l_max 17
_diffrn_reflns_limit_l_min -17
_diffrn_reflns_number 4677
_diffrn_reflns_theta_max 25.99
_diffrn_reflns_theta_min 3.27
_diffrn_standards_decay_% 1.31
_diffrn_standards_interval_time 120
_diffrn_standards_number 3
_exptl_absorpt_coefficient_mu 1.395
_exptl_absorpt_correction_T_max 0.9993
_exptl_absorpt_correction_T_min 0.8852
_exptl_absorpt_correction_type empirical
_exptl_crystal_colour red
_exptl_crystal_density_diffrn 1.56
_exptl_crystal_description parallelepiped
_exptl_crystal_F_000 1056
_exptl_crystal_size_max 0.6
_exptl_crystal_size_mid 0.4
_exptl_crystal_size_min 0.2
_refine_diff_density_max 0.3410
_refine_diff_density_min 0.0000
_refine_ls_abs_structure_details
;
?
;
_refine_ls_extinction_method none
_refine_ls_goodness_of_fit_obs 1.042
_refine_ls_hydrogen_treatment refall
_refine_ls_matrix_type full
_refine_ls_number_parameters 280
_refine_ls_number_reflns 3546
_refine_ls_number_restraints 0
_refine_ls_R_factor_all 0.039
_refine_ls_R_factor_obs 0.032
_refine_ls_shift/esd_max 0.001
_refine_ls_structure_factor_coef F
_refine_ls_weighting_details 'w = 4Fo^2^/ (\s^2^(Fo^2^) + 0.0025 Fo^4^)'
_refine_ls_weighting_scheme calc
_refine_ls_wR_factor_obs 0.039
_reflns_number_observed 3546
_reflns_number_total 3874
_reflns_observed_criterion >1.0\s(I)
_cod_data_source_file ic960471f.cif
_cod_data_source_block HB10
_cod_depositor_comments
;
The following automatic conversions were performed:

'_refine_ls_weighting_scheme' value '4Fo^2^/ (\s^2^(Fo^2^) + 0.0025
Fo^4^)' was changed to 'calc'. New tag '_refine_ls_weighting_details'
was created. The value of the new tag was set to 'w = 4Fo^2^/
(\s^2^(Fo^2^) + 0.0025 Fo^4^)'.

Automatic conversion script
Id: cif_fix_values 3143 2015-03-26 13:38:13Z robertas 
;
_cod_original_cell_volume 2186(3)
_cod_original_formula_sum 'C23 H22 Al1 Fe2 N1 O4'
_cod_database_code 4323988

loop_
_symmetry_equiv_pos_as_xyz
'x, y, z'
'x+1/2, -y+1/2, z+1/2'
'-x, -y, -z'
'-x-1/2, y-1/2, -z-1/2'

loop_
_atom_site_aniso_label
_atom_site_aniso_U_11
_atom_site_aniso_U_22
_atom_site_aniso_U_33
_atom_site_aniso_U_12
_atom_site_aniso_U_13
_atom_site_aniso_U_23
Fe1 0.0270(2) 0.0247(2) 0.0229(2) -0.0004(1) 0.0088(1) -0.0005(1)
Fe2 0.0248(2) 0.0275(2) 0.0278(2) -0.0038(1) 0.0060(1) -0.0038(1)
Al 0.0207(3) 0.0250(3) 0.0192(3) -0.0007(3) 0.0049(3) 0.0008(3)
O1 0.051(1) 0.038(1) 0.038(1) 0.0021(9) -0.0043(9) 0.0081(9)
O2 0.038(1) 0.041(1) 0.054(1) -0.0136(8) 0.0134(9) -0.0116(9)
O3 0.059(1) 0.051(1) 0.0325(9) -0.017(1) 0.0131(9) 0.0048(9)
O4 0.030(1) 0.089(2) 0.054(1) 0.017(1) -0.000(1) 0.004(1)
N 0.028(1) 0.030(1) 0.0213(9) 0.0022(8) 0.0062(8) 0.0026(8)
C1 0.032(1) 0.034(1) 0.023(1) -0.008(1) 0.007(1) -0.002(1)
C2 0.039(1) 0.026(1) 0.029(1) 0.000(1) 0.009(1) -0.004(1)
C3 0.033(1) 0.029(1) 0.037(1) -0.007(1) 0.003(1) 0.000(1)
C4 0.029(1) 0.053(2) 0.028(1) -0.004(1) 0.004(1) -0.003(1)
C5 0.024(1) 0.024(1) 0.027(1) -0.0021(9) 0.0067(9) -0.0033(9)
C6 0.028(1) 0.036(1) 0.034(1) 0.004(1) 0.006(1) -0.000(1)
C7 0.024(1) 0.042(1) 0.050(2) 0.006(1) 0.002(1) -0.004(1)
C8 0.025(1) 0.038(1) 0.061(2) 0.003(1) 0.016(1) -0.005(1)
C9 0.033(1) 0.031(1) 0.042(1) -0.001(1) 0.018(1) -0.004(1)
C10 0.025(1) 0.025(1) 0.028(1) -0.0001(9) 0.0105(9) -0.0044(9)
C11 0.035(1) 0.033(1) 0.024(1) -0.001(1) 0.011(1) 0.001(1)
C12 0.044(1) 0.027(1) 0.032(1) 0.001(1) 0.014(1) 0.004(1)
C13 0.038(1) 0.052(2) 0.026(1) 0.002(1) 0.000(1) 0.010(1)
C20 0.044(1) 0.049(2) 0.048(1) 0.009(1) 0.031(1) 0.008(1)
C21 0.029(1) 0.039(1) 0.064(2) 0.001(1) 0.017(1) -0.007(1)
C22 0.031(1) 0.051(2) 0.041(1) 0.013(1) 0.004(1) -0.003(1)
C23 0.041(1) 0.032(1) 0.043(1) 0.010(1) 0.015(1) 0.004(1)
C24 0.045(1) 0.039(1) 0.042(1) 0.006(1) 0.019(1) -0.006(1)
C30 0.052(2) 0.060(2) 0.074(2) -0.011(2) 0.008(2) -0.042(1)
C31 0.092(2) 0.026(1) 0.100(2) -0.003(1) 0.063(2) -0.006(1)
C32 0.056(2) 0.059(2) 0.054(2) 0.028(1) 0.011(2) -0.003(2)
C33 0.043(1) 0.046(2) 0.062(2) -0.009(1) 0.031(1) -0.023(1)
C34 0.078(2) 0.055(2) 0.038(1) 0.006(2) 0.017(2) -0.015(1)

loop_
_atom_site_label
_atom_site_fract_x
_atom_site_fract_y
_atom_site_fract_z
_atom_site_U_iso_or_equiv
_atom_site_thermal_displace_type
Fe1 0.21843(3) 0.86177(2) 0.16632(2) 0.02442(8) Ueq
Fe2 0.18218(3) 0.61879(3) -0.02354(3) 0.02648(8) Ueq
Al 0.27966(6) 0.77465(5) 0.02656(5) 0.0214(2) Ueq
O1 0.3368(2) 0.6959(1) 0.2569(1) 0.0429(5) Ueq
O2 0.4470(2) 0.9573(1) 0.1718(1) 0.0436(5) Ueq
O3 0.1163(2) 0.5969(2) 0.1682(1) 0.0471(6) Ueq
O4 -0.0271(2) 0.7359(2) -0.0707(2) 0.0580(7) Ueq
N 0.2819(2) 0.8667(1) -0.0947(1) 0.0260(5) Ueq
C1 0.2886(2) 0.7610(2) 0.2197(2) 0.0294(6) Ueq
C2 0.3557(2) 0.9193(2) 0.1672(2) 0.0309(6) Ueq
C3 0.1469(2) 0.6087(2) 0.0936(2) 0.0330(6) Ueq
C4 0.0587(2) 0.6916(2) -0.0533(2) 0.0364(7) Ueq
C5 0.4562(2) 0.7716(2) 0.0238(2) 0.0248(6) Ueq
C6 0.5484(2) 0.7437(2) 0.0924(2) 0.0327(6) Ueq
C7 0.6682(2) 0.7530(2) 0.0770(2) 0.0388(7) Ueq
C8 0.6978(2) 0.7912(2) -0.0083(2) 0.0403(7) Ueq
C9 0.6091(2) 0.8196(2) -0.0781(2) 0.0345(7) Ueq
C10 0.4898(2) 0.8090(2) -0.0619(2) 0.0256(6) Ueq
C11 0.3900(2) 0.8343(2) -0.1388(2) 0.0299(6) Ueq
C12 0.3020(3) 0.9686(2) -0.0646(2) 0.0335(6) Ueq
C13 0.1774(3) 0.8642(2) -0.1688(2) 0.0390(7) Ueq
C20 0.0718(3) 0.8719(2) 0.2475(2) 0.0453(7) Ueq
C21 0.0346(2) 0.8328(2) 0.1559(2) 0.0431(8) Ueq
C22 0.0567(2) 0.9023(2) 0.0865(2) 0.0410(7) Ueq
C23 0.1095(2) 0.9826(2) 0.1360(2) 0.0378(7) Ueq
C24 0.1176(3) 0.9641(2) 0.2350(2) 0.0410(7) Ueq
C30 0.1538(3) 0.5112(2) -0.1287(3) 0.0618(9) Ueq
C31 0.2063(3) 0.4719(2) -0.0458(3) 0.069(1) Ueq
C32 0.3198(3) 0.5175(2) -0.0216(3) 0.0562(9) Ueq
C33 0.3331(3) 0.5841(2) -0.0937(2) 0.0485(8) Ueq
C34 0.2312(3) 0.5809(2) -0.1584(2) 0.0558(9) Ueq
H6 0.532(2) 0.716(2) 0.154(2) 0.043(7) Uiso
H7 0.733(2) 0.731(2) 0.124(2) 0.050(7) Uiso
H8 0.782(2) 0.799(2) -0.018(2) 0.052(8) Uiso
H9 0.628(2) 0.843(2) -0.140(2) 0.045(7) Uiso
H11a 0.367(2) 0.777(2) -0.178(2) 0.039(6) Uiso
H11b 0.413(2) 0.885(2) -0.182(2) 0.039(7) Uiso
H12a 0.307(2) 1.011(2) -0.120(2) 0.044(7) Uiso
H12b 0.371(2) 0.973(2) -0.016(2) 0.044(7) Uiso
H12c 0.233(2) 0.991(2) -0.033(2) 0.044(8) Uiso
H13a 0.110(2) 0.890(2) -0.137(2) 0.051(8) Uiso
H13c 0.194(2) 0.902(2) -0.225(2) 0.051(7) Uiso
H13b 0.163(2) 0.798(2) -0.190(2) 0.051(8) Uiso
H20 0.067(2) 0.841(2) 0.309(2) 0.059(9) Uiso
H21 -0.001(2) 0.770(2) 0.138(2) 0.056(9) Uiso
H22 0.036(2) 0.897(2) 0.017(2) 0.053(7) Uiso
H23 0.131(2) 1.041(2) 0.103(2) 0.049(7) Uiso
H24 0.154(2) 1.007(2) 0.286(2) 0.053(8) Uiso
H30 0.076(3) 0.499(3) -0.165(3) 0.08(1) Uiso
H31 0.185(3) 0.421(3) -0.002(3) 0.09(1) Uiso
H32 0.385(3) 0.508(2) 0.030(2) 0.07(1) Uiso
H33 0.403(3) 0.625(2) -0.099(2) 0.06(1) Uiso
H34 0.210(3) 0.621(3) -0.215(3) 0.07(1) Uiso

loop_
_geom_angle_atom_site_label_1
_geom_angle_atom_site_label_2
_geom_angle_atom_site_label_3
_geom_angle
_geom_angle_publ_flag
Al Fe1 C1 78.18(9) ?
Al Fe1 C2 84.65(9) ?
Al Fe1 C20 139.9(1) ?
Al Fe1 C21 102.05(9) ?
Al Fe1 C22 90.44(8) ?
Al Fe1 C23 116.06(8) ?
Al Fe1 C24 154.47(9) ?
C1 Fe1 C2 90.3(1) ?
C1 Fe1 C20 99.5(1) ?
C1 Fe1 C21 105.9(1) ?
C1 Fe1 C22 140.4(1) ?
C1 Fe1 C23 164.2(1) ?
C1 Fe1 C24 125.8(1) ?
C2 Fe1 C20 135.4(1) ?
C2 Fe1 C21 163.3(1) ?
C2 Fe1 C22 126.6(1) ?
C2 Fe1 C23 97.6(1) ?
C2 Fe1 C24 102.0(1) ?
C20 Fe1 C21 39.4(1) ?
C20 Fe1 C22 65.7(1) ?
C20 Fe1 C23 65.3(1) ?
C20 Fe1 C24 38.7(1) ?
C21 Fe1 C22 39.3(1) ?
C21 Fe1 C23 65.7(1) ?
C21 Fe1 C24 65.6(1) ?
C22 Fe1 C23 39.2(1) ?
C22 Fe1 C24 65.7(1) ?
C23 Fe1 C24 39.0(1) ?
Al Fe2 C3 86.67(9) ?
Al Fe2 C4 83.0(1) ?
Al Fe2 C30 147.7(1) ?
Al Fe2 C31 146.2(1) ?
Al Fe2 C32 106.2(1) ?
Al Fe2 C33 88.75(8) ?
Al Fe2 C34 108.8(1) ?
C3 Fe2 C4 90.9(1) ?
C3 Fe2 C30 125.0(2) ?
C3 Fe2 C31 96.3(1) ?
C3 Fe2 C32 100.2(1) ?
C3 Fe2 C33 134.5(1) ?
C3 Fe2 C34 160.6(1) ?
C4 Fe2 C30 100.9(1) ?
C4 Fe2 C31 130.4(2) ?
C4 Fe2 C32 165.8(1) ?
C4 Fe2 C33 133.3(1) ?
C4 Fe2 C34 102.2(1) ?
C30 Fe2 C31 37.9(2) ?
C30 Fe2 C32 65.6(2) ?
C30 Fe2 C33 65.1(1) ?
C30 Fe2 C34 38.9(2) ?
C31 Fe2 C32 40.1(2) ?
C31 Fe2 C33 65.3(1) ?
C31 Fe2 C34 64.4(1) ?
C32 Fe2 C33 38.7(1) ?
C32 Fe2 C34 64.9(1) ?
C33 Fe2 C34 38.5(1) ?
Fe1 Al Fe2 119.89(3) ?
Fe1 Al N 111.67(6) ?
Fe1 Al C5 113.01(7) ?
Fe2 Al N 109.79(6) ?
Fe2 Al C5 112.67(7) ?
N Al C5 84.22(9) ?
Al N C11 103.4(1) ?
Al N C12 111.0(2) ?
Al N C13 118.0(2) ?
C11 N C12 107.4(2) ?
C11 N C13 108.7(2) ?
C12 N C13 107.8(2) ?
Fe1 C1 O1 178.1(2) ?
Fe1 C2 O2 177.1(2) ?
Fe2 C3 O3 174.4(2) ?
Fe2 C4 O4 176.0(3) ?
Al C5 C6 131.5(2) ?
Al C5 C10 111.8(2) ?
C6 C5 C10 116.7(2) ?
C5 C6 C7 121.8(3) ?
C5 C6 H6 121.43 ?
C7 C6 H6 116.81 ?
C6 C7 C8 119.9(3) ?
C6 C7 H7 122.33 ?
C8 C7 H7 117.75 ?
C7 C8 C9 120.1(3) ?
C7 C8 H8 119.15 ?
C9 C8 H8 120.72 ?
C8 C9 C10 119.3(3) ?
C8 C9 H9 121.21 ?
C10 C9 H9 119.35 ?
C5 C10 C9 122.3(2) ?
C5 C10 C11 116.8(2) ?
C9 C10 C11 120.9(2) ?
N C11 C10 110.4(2) ?
N C11 H11a 107.17 ?
N C11 H11b 108.85 ?
C10 C11 H11a 109.90 ?
C10 C11 H11b 112.55 ?
H11a C11 H11b 107.77 ?
N C12 H12a 111.20 ?
N C12 H12b 110.17 ?
N C12 H12c 109.00 ?
H12a C12 H12b 114.41 ?
H12a C12 H12c 106.57 ?
H12b C12 H12c 105.13 ?
N C13 H13a 105.36 ?
N C13 H13c 110.47 ?
N C13 H13b 109.43 ?
H13a C13 H13c 112.82 ?
H13a C13 H13b 111.66 ?
H13c C13 H13b 107.11 ?
Fe1 C20 C21 69.9(2) ?
Fe1 C20 C24 70.9(2) ?
Fe1 C20 H20 124.67 ?
C21 C20 C24 108.3(3) ?
C21 C20 H20 126.68 ?
C24 C20 H20 125.01 ?
Fe1 C21 C20 70.8(2) ?
Fe1 C21 C22 70.8(2) ?
Fe1 C21 H21 123.88 ?
C20 C21 C22 107.9(3) ?
C20 C21 H21 130.63 ?
C22 C21 H21 121.48 ?
Fe1 C22 C21 69.9(2) ?
Fe1 C22 C23 69.9(2) ?
Fe1 C22 H22 127.45 ?
C21 C22 C23 107.3(3) ?
C21 C22 H22 126.78 ?
C23 C22 H22 125.88 ?
Fe1 C23 C22 70.9(2) ?
Fe1 C23 C24 71.3(2) ?
Fe1 C23 H23 126.74 ?
C22 C23 C24 108.7(3) ?
C22 C23 H23 122.62 ?
C24 C23 H23 128.57 ?
Fe1 C24 C20 70.4(2) ?
Fe1 C24 C23 69.7(2) ?
Fe1 C24 H24 122.30 ?
C20 C24 C23 107.8(3) ?
C20 C24 H24 126.25 ?
C23 C24 H24 125.82 ?
Fe2 C30 C31 70.5(2) ?
Fe2 C30 C34 70.4(2) ?
Fe2 C30 H30 123.09 ?
C31 C30 C34 107.8(3) ?
C31 C30 H30 130.81 ?
C34 C30 H30 121.32 ?
Fe2 C31 C30 71.6(2) ?
Fe2 C31 C32 70.1(2) ?
Fe2 C31 H31 124.41 ?
C30 C31 C32 108.6(3) ?
C30 C31 H31 134.83 ?
C32 C31 H31 116.52 ?
Fe2 C32 C31 69.8(2) ?
Fe2 C32 C33 71.3(2) ?
Fe2 C32 H32 126.64 ?
C31 C32 C33 106.5(3) ?
C31 C32 H32 133.89 ?
C33 C32 H32 119.48 ?
Fe2 C33 C32 70.0(2) ?
Fe2 C33 C34 70.3(2) ?
Fe2 C33 H33 126.98 ?
C32 C33 C34 108.0(3) ?
C32 C33 H33 126.32 ?
C34 C33 H33 125.62 ?
Fe2 C34 C30 70.8(2) ?
Fe2 C34 C33 71.3(2) ?
Fe2 C34 H34 121.63 ?
C30 C34 C33 109.0(3) ?
C30 C34 H34 122.22 ?
C33 C34 H34 128.73 ?

loop_
_geom_bond_atom_site_label_1
_geom_bond_atom_site_label_2
_geom_bond_distance
_geom_bond_publ_flag
Fe1 Al 2.4677(8) ?
Fe1 C1 1.738(3) ?
Fe1 C2 1.740(3) ?
Fe1 C20 2.110(3) ?
Fe1 C21 2.098(3) ?
Fe1 C22 2.109(3) ?
Fe1 C23 2.097(3) ?
Fe1 C24 2.117(3) ?
Fe2 Al 2.4955(8) ?
Fe2 C3 1.740(3) ?
Fe2 C4 1.734(3) ?
Fe2 C30 2.102(3) ?
Fe2 C31 2.088(3) ?
Fe2 C32 2.092(3) ?
Fe2 C33 2.110(3) ?
Fe2 C34 2.097(3) ?
Al N 2.132(2) ?
Al C5 1.993(3) ?
O1 C1 1.152(3) ?
O2 C2 1.150(3) ?
O3 C3 1.150(3) ?
O4 C4 1.149(3) ?
N C11 1.494(3) ?
N C12 1.489(3) ?
N C13 1.485(3) ?
C5 C6 1.393(4) ?
C5 C10 1.401(3) ?
C6 C7 1.395(4) ?
C6 H6 0.9800 ?
C7 C8 1.383(4) ?
C7 H7 0.9800 ?
C8 C9 1.380(4) ?
C8 H8 0.9800 ?
C9 C10 1.394(4) ?
C9 H9 0.9800 ?
C10 C11 1.514(4) ?
C11 H11a 0.9800 ?
C11 H11b 0.9800 ?
C12 H12a 0.9800 ?
C12 H12b 0.9800 ?
C12 H12c 0.9800 ?
C13 H13a 0.9800 ?
C13 H13c 0.9800 ?
C13 H13b 0.9800 ?
C20 C21 1.418(5) ?
C20 C24 1.400(4) ?
C20 H20 0.9800 ?
C21 C22 1.414(4) ?
C21 H21 0.9800 ?
C22 C23 1.412(4) ?
C22 H22 0.9800 ?
C23 C24 1.408(4) ?
C23 H23 0.9800 ?
C24 H24 0.9799 ?
C30 C31 1.361(6) ?
C30 C34 1.397(5) ?
C30 H30 0.9799 ?
C31 C32 1.434(6) ?
C31 H31 0.9800 ?
C32 C33 1.392(5) ?
C32 H32 0.9799 ?
C33 C34 1.385(5) ?
C33 H33 0.9799 ?
C34 H34 0.9799 ?
